data_2231421
loop_
_publ_author_name
'Vennila, Jasmine P.'
'Thiruvadigal, D. John'
'Kavitha, Helen P.'
'Chakkaravarthi, G.'
'Manivannan, V.'

_publ_section_title
;
 2,4-Bis(morpholin-4-yl)-6-phenoxy-1,3,5-triazine
;
_journal_coeditor_code BT5604
_journal_issue 9
_journal_name_full 'Acta Crystallographica Section E'
_journal_page_first o2451
_journal_paper_doi 10.1107/S1600536811034088
_journal_volume 67
_journal_year 2011
_chemical_formula_iupac 'C17 H21 N5 O3'
_chemical_formula_moiety 'C17 H21 N5 O3'
_chemical_formula_sum 'C17 H21 N5 O3'
_chemical_formula_weight 343.39
_chemical_name_systematic
;
2,4-Bis(morpholin-4-yl)-6-phenoxy-1,3,5-triazine
;
_space_group_IT_number 19
_symmetry_cell_setting orthorhombic
_symmetry_space_group_name_Hall 'P 2ac 2ab'
_symmetry_space_group_name_H-M 'P 21 21 21'
_atom_sites_solution_hydrogens geom
_atom_sites_solution_primary direct
_atom_sites_solution_secondary difmap
_audit_creation_method SHELXL-97
_cell_angle_alpha 90.00
_cell_angle_beta 90.00
_cell_angle_gamma 90.00
_cell_formula_units_Z 4
_cell_length_a 8.6788(5)
_cell_length_b 11.2461(5)
_cell_length_c 17.9778(10)
_cell_measurement_reflns_used 5915
_cell_measurement_temperature 295(2)
_cell_measurement_theta_max 26.2
_cell_measurement_theta_min 2.3
_cell_volume 1754.68(16)
_computing_cell_refinement 'SAINT (Bruker, 2004)'
_computing_data_collection 'APEX2 (Bruker, 2004)'
_computing_data_reduction 'SAINT (Bruker, 2004)'
_computing_molecular_graphics 'PLATON (Spek, 2009)'
_computing_publication_material 'SHELXL97 (Sheldrick, 2008)'
_computing_structure_refinement 'SHELXL97 (Sheldrick, 2008)'
_computing_structure_solution 'SHELXS97 (Sheldrick, 2008)'
_diffrn_ambient_temperature 295(2)
_diffrn_measured_fraction_theta_full 0.992
_diffrn_measured_fraction_theta_max 0.992
_diffrn_measurement_device_type 'Bruker Kappa APEXII'
_diffrn_measurement_method '\w and \f'
_diffrn_radiation_monochromator graphite
_diffrn_radiation_source 'fine-focus sealed tube'
_diffrn_radiation_type MoK\a
_diffrn_radiation_wavelength 0.71073
_diffrn_reflns_av_R_equivalents 0.0313
_diffrn_reflns_av_sigmaI/netI 0.0178
_diffrn_reflns_limit_h_max 10
_diffrn_reflns_limit_h_min -10
_diffrn_reflns_limit_k_max 14
_diffrn_reflns_limit_k_min -12
_diffrn_reflns_limit_l_max 22
_diffrn_reflns_limit_l_min -22
_diffrn_reflns_number 18679
_diffrn_reflns_theta_full 26.28
_diffrn_reflns_theta_max 26.28
_diffrn_reflns_theta_min 2.14
_diffrn_standards_interval_time 0
_diffrn_standards_number 0
_exptl_absorpt_coefficient_mu 0.092
_exptl_absorpt_correction_T_max 0.9818
_exptl_absorpt_correction_T_min 0.9729
_exptl_absorpt_correction_type multi-scan
_exptl_absorpt_process_details '(SADABS; Sheldrick, 1996)'
_exptl_crystal_colour colourless
_exptl_crystal_density_diffrn 1.300
_exptl_crystal_density_method 'not measured'
_exptl_crystal_description block
_exptl_crystal_F_000 728
_exptl_crystal_size_max 0.30
_exptl_crystal_size_mid 0.24
_exptl_crystal_size_min 0.20
_refine_diff_density_max 0.164
_refine_diff_density_min -0.139
_refine_ls_extinction_method none
_refine_ls_goodness_of_fit_ref 1.047
_refine_ls_hydrogen_treatment constr
_refine_ls_matrix_type full
_refine_ls_number_parameters 272
_refine_ls_number_reflns 2028
_refine_ls_number_restraints 0
_refine_ls_restrained_S_all 1.047
_refine_ls_R_factor_all 0.0542
_refine_ls_R_factor_gt 0.0410
_refine_ls_shift/su_max 0.000
_refine_ls_shift/su_mean 0.000
_refine_ls_structure_factor_coef Fsqd
_refine_ls_weighting_details 'calc w=1/[\s^2^(Fo^2^)+(0.0642P)^2^+0.2172P] where P=(Fo^2^+2Fc^2^)/3'
_refine_ls_weighting_scheme calc
_refine_ls_wR_factor_gt 0.1054
_refine_ls_wR_factor_ref 0.1154
_reflns_number_gt 1613
_reflns_number_total 2028
_reflns_threshold_expression >2\s(I)
_cod_data_source_file bt5604.cif
_cod_data_source_block I
_cod_original_sg_symbol_H-M 'P 21 21 21 '
_cod_database_code 2231421
_cod_database_fobs_code 2231421

loop_
_symmetry_equiv_pos_as_xyz
'x, y, z'
'-x+1/2, -y, z+1/2'
'x+1/2, -y+1/2, -z'
'-x, y+1/2, -z+1/2'

loop_
_atom_site_type_symbol
_atom_site_label
_atom_site_fract_x
_atom_site_fract_y
_atom_site_fract_z
_atom_site_U_iso_or_equiv
_atom_site_adp_type
_atom_site_calc_flag
_atom_site_refinement_flags
_atom_site_occupancy
_atom_site_symmetry_multiplicity
_atom_site_disorder_assembly
_atom_site_disorder_group
O O1 0.2358(3) 0.06378(14) 0.28176(9) 0.0714(6) Uani d . 1 1 . .
O O2 0.2262(3) 0.28572(15) 0.65046(9) 0.0675(6) Uani d . 1 1 . .
N N1 0.2683(3) -0.08734(16) 0.35905(11) 0.0546(6) Uani d . 1 1 . .
N N2 0.3107(3) -0.05145(16) 0.48804(11) 0.0585(6) Uani d . 1 1 . .
N N3 0.2685(3) 0.11092(15) 0.40465(9) 0.0504(5) Uani d . 1 1 . .
N N4 0.3066(4) 0.14047(16) 0.52974(11) 0.0696(8) Uani d . 1 1 . .
N N5 0.3017(4) -0.24105(17) 0.44123(12) 0.0736(8) Uani d . 1 1 . .
C C1 0.2359(4) 0.1847(2) 0.26391(12) 0.0534(7) Uani d . 1 1 . .
C C2 0.3713(4) 0.2430(3) 0.25415(18) 0.0691(8) Uani d . 1 1 . .
H H2 0.4647 0.2052 0.2634 0.083 Uiso calc R 1 1 . .
C C3 0.3672(5) 0.3596(3) 0.23017(18) 0.0786(10) Uani d . 1 1 . .
H H3 0.4591 0.4006 0.2229 0.094 Uiso calc R 1 1 . .
C C4 0.2318(5) 0.4150(3) 0.21713(15) 0.0771(10) Uani d . 1 1 . .
H H4 0.2307 0.4939 0.2017 0.092 Uiso calc R 1 1 . .
C C5 0.0974(5) 0.3553(3) 0.22666(19) 0.0813(10) Uani d . 1 1 . .
H H5 0.0043 0.3934 0.2171 0.098 Uiso calc R 1 1 . .
C C6 0.0975(4) 0.2388(3) 0.25034(18) 0.0687(8) Uani d . 1 1 . .
H H6 0.0055 0.1978 0.2570 0.082 Uiso calc R 1 1 . .
C C7 0.2598(3) 0.02907(19) 0.35318(12) 0.0487(6) Uani d . 1 1 . .
C C8 0.2933(3) -0.1225(2) 0.42922(13) 0.0543(6) Uani d . 1 1 A .
C C9 0.2951(3) 0.06457(19) 0.47306(12) 0.0513(6) Uani d . 1 1 . .
C C10 0.3399(5) 0.1037(2) 0.60578(14) 0.0746(10) Uani d . 1 1 . .
H H10A 0.4439 0.1271 0.6191 0.089 Uiso calc R 1 1 . .
H H10B 0.3325 0.0178 0.6098 0.089 Uiso calc R 1 1 . .
C C11 0.2281(5) 0.1604(2) 0.65710(14) 0.0734(9) Uani d . 1 1 . .
H H11A 0.1258 0.1298 0.6468 0.088 Uiso calc R 1 1 . .
H H11B 0.2542 0.1392 0.7079 0.088 Uiso calc R 1 1 . .
C C12 0.1844(4) 0.3172(2) 0.57681(16) 0.0715(9) Uani d . 1 1 . .
H H12A 0.1807 0.4031 0.5726 0.086 Uiso calc R 1 1 . .
H H12B 0.0822 0.2866 0.5662 0.086 Uiso calc R 1 1 . .
C C13 0.2946(5) 0.2695(2) 0.52140(14) 0.0703(9) Uani d . 1 1 . .
H H13A 0.2596 0.2888 0.4716 0.084 Uiso calc R 1 1 . .
H H13B 0.3950 0.3057 0.5287 0.084 Uiso calc R 1 1 . .
C C14 0.2687(13) -0.3314(8) 0.3851(5) 0.078(3) Uani d P 0.701(10) 1 A 1
H H14A 0.1642 -0.3603 0.3914 0.093 Uiso calc PR 0.701(10) 1 A 1
H H14B 0.2774 -0.2968 0.3359 0.093 Uiso calc PR 0.701(10) 1 A 1
C C15 0.3741(12) -0.4272(4) 0.3923(3) 0.099(3) Uani d P 0.701(10) 1 A 1
H H15A 0.3464 -0.4884 0.3567 0.119 Uiso calc PR 0.701(10) 1 A 1
H H15B 0.4764 -0.3991 0.3795 0.119 Uiso calc PR 0.701(10) 1 A 1
O O3 0.3791(8) -0.4783(4) 0.4637(3) 0.0897(16) Uani d P 0.701(10) 1 A 1
C C16 0.4171(8) -0.3914(4) 0.5164(3) 0.0720(15) Uani d P 0.701(10) 1 A 1
H H16A 0.5182 -0.3592 0.5052 0.086 Uiso calc PR 0.701(10) 1 A 1
H H16B 0.4214 -0.4274 0.5654 0.086 Uiso calc PR 0.701(10) 1 A 1
C C17 0.3037(12) -0.2952(7) 0.5166(4) 0.071(2) Uani d P 0.701(10) 1 A 1
H H17A 0.3314 -0.2358 0.5534 0.086 Uiso calc PR 0.701(10) 1 A 1
H H17B 0.2026 -0.3261 0.5288 0.086 Uiso calc PR 0.701(10) 1 A 1
C C14A 0.305(5) -0.314(2) 0.3745(16) 0.158(16) Uani d P 0.299(10) 1 A 2
H H14C 0.4099 -0.3356 0.3611 0.189 Uiso calc PR 0.299(10) 1 A 2
H H14D 0.2568 -0.2740 0.3328 0.189 Uiso calc PR 0.299(10) 1 A 2
C C15A 0.214(3) -0.4207(11) 0.3988(7) 0.104(7) Uani d P 0.299(10) 1 A 2
H H15C 0.1068 -0.3977 0.4042 0.124 Uiso calc PR 0.299(10) 1 A 2
H H15D 0.2192 -0.4807 0.3601 0.124 Uiso calc PR 0.299(10) 1 A 2
O O3A 0.265(3) -0.4716(10) 0.4665(7) 0.123(7) Uani d P 0.299(10) 1 A 2
C C16A 0.273(5) -0.3884(12) 0.5234(7) 0.147(13) Uani d P 0.299(10) 1 A 2
H H16C 0.3127 -0.4283 0.5672 0.177 Uiso calc PR 0.299(10) 1 A 2
H H16D 0.1688 -0.3632 0.5348 0.177 Uiso calc PR 0.299(10) 1 A 2
C C17A 0.368(4) -0.279(2) 0.5111(16) 0.128(13) Uani d P 0.299(10) 1 A 2
H H17C 0.3526 -0.2209 0.5502 0.154 Uiso calc PR 0.299(10) 1 A 2
H H17D 0.4765 -0.2975 0.5066 0.154 Uiso calc PR 0.299(10) 1 A 2

loop_
_atom_site_aniso_label
_atom_site_aniso_U_11
_atom_site_aniso_U_22
_atom_site_aniso_U_33
_atom_site_aniso_U_12
_atom_site_aniso_U_13
_atom_site_aniso_U_23
O1 0.1290(18) 0.0440(8) 0.0412(9) 0.0023(12) -0.0188(11) -0.0017(7)
O2 0.0994(15) 0.0550(10) 0.0481(9) 0.0018(11) 0.0051(10) -0.0090(8)
N1 0.0788(16) 0.0392(9) 0.0457(10) 0.0056(10) -0.0109(11) -0.0036(8)
N2 0.0933(18) 0.0368(9) 0.0456(11) 0.0045(11) -0.0062(12) -0.0008(8)
N3 0.0768(15) 0.0358(8) 0.0387(9) 0.0018(11) -0.0034(10) -0.0004(7)
N4 0.132(2) 0.0381(10) 0.0388(11) 0.0057(13) -0.0024(13) -0.0010(8)
N5 0.132(2) 0.0355(10) 0.0535(12) 0.0106(13) -0.0188(15) -0.0033(9)
C1 0.082(2) 0.0453(11) 0.0325(10) 0.0048(14) -0.0042(12) -0.0001(9)
C2 0.069(2) 0.073(2) 0.0656(18) 0.0070(16) -0.0059(15) 0.0014(16)
C3 0.091(2) 0.077(2) 0.068(2) -0.020(2) 0.0049(17) 0.0118(17)
C4 0.124(3) 0.0561(15) 0.0506(14) 0.003(2) -0.0017(19) 0.0153(12)
C5 0.087(2) 0.074(2) 0.083(2) 0.0228(19) -0.0038(17) 0.0235(18)
C6 0.0678(19) 0.073(2) 0.0654(18) -0.0020(16) -0.0034(14) 0.0142(16)
C7 0.0647(16) 0.0413(11) 0.0402(11) 0.0033(12) -0.0062(11) -0.0020(9)
C8 0.0754(18) 0.0386(11) 0.0490(13) 0.0083(13) -0.0081(13) -0.0040(10)
C9 0.0766(17) 0.0369(10) 0.0403(11) 0.0040(12) 0.0015(12) -0.0008(9)
C10 0.130(3) 0.0500(13) 0.0435(13) 0.0165(18) -0.0122(17) -0.0005(11)
C11 0.117(3) 0.0575(15) 0.0458(13) -0.0086(18) 0.0039(16) 0.0026(11)
C12 0.102(2) 0.0504(13) 0.0623(16) 0.0093(16) -0.0080(16) -0.0036(13)
C13 0.125(3) 0.0349(11) 0.0510(14) 0.0004(15) 0.0050(17) -0.0031(10)
C14 0.148(6) 0.032(3) 0.054(3) -0.004(3) -0.041(4) 0.001(2)
C15 0.186(8) 0.050(3) 0.062(3) 0.038(4) -0.004(4) -0.005(2)
O3 0.159(5) 0.0407(18) 0.070(2) 0.024(3) -0.001(3) 0.0062(15)
C16 0.102(4) 0.048(2) 0.066(3) 0.003(3) -0.011(3) 0.011(2)
C17 0.127(7) 0.036(3) 0.051(3) -0.001(4) -0.011(4) 0.000(2)
C14A 0.33(4) 0.042(9) 0.106(15) -0.014(15) 0.073(19) -0.017(9)
C15A 0.18(2) 0.054(7) 0.077(8) -0.033(10) 0.003(10) -0.002(6)
O3A 0.26(2) 0.037(4) 0.076(6) -0.022(9) -0.014(12) 0.005(4)
C16A 0.34(4) 0.059(8) 0.046(6) -0.057(16) 0.001(13) 0.005(5)
C17A 0.19(3) 0.055(9) 0.135(18) -0.042(13) -0.100(19) 0.032(9)

loop_
_atom_type_symbol
_atom_type_description
_atom_type_scat_dispersion_real
_atom_type_scat_dispersion_imag
_atom_type_scat_source
C C 0.0033 0.0016 'International Tables Vol C Tables 4.2.6.8 and 6.1.1.4'
H H 0.0000 0.0000 'International Tables Vol C Tables 4.2.6.8 and 6.1.1.4'
N N 0.0061 0.0033 'International Tables Vol C Tables 4.2.6.8 and 6.1.1.4'
O O 0.0106 0.0060 'International Tables Vol C Tables 4.2.6.8 and 6.1.1.4'

loop_
_geom_angle_atom_site_label_1
_geom_angle_atom_site_label_2
_geom_angle_atom_site_label_3
_geom_angle
C7 O1 C1 119.79(17)
C11 O2 C12 109.3(2)
C7 N1 C8 112.24(19)
C8 N2 C9 114.4(2)
C7 N3 C9 112.42(18)
C9 N4 C10 123.4(2)
C9 N4 C13 123.5(2)
C10 N4 C13 113.1(2)
C8 N5 C17A 116.9(10)
C8 N5 C14A 115.2(12)
C17A N5 C14A 122.7(18)
C8 N5 C14 124.4(4)
C17A N5 C14 118.1(11)
C8 N5 C17 123.4(3)
C14A N5 C17 121.4(12)
C14 N5 C17 110.3(5)
C2 C1 C6 121.5(2)
C2 C1 O1 120.0(3)
C6 C1 O1 118.3(3)
C1 C2 C3 118.5(3)
C1 C2 H2 120.7
C3 C2 H2 120.7
C4 C3 C2 121.0(3)
C4 C3 H3 119.5
C2 C3 H3 119.5
C3 C4 C5 119.8(3)
C3 C4 H4 120.1
C5 C4 H4 120.1
C4 C5 C6 120.6(3)
C4 C5 H5 119.7
C6 C5 H5 119.7
C1 C6 C5 118.6(3)
C1 C6 H6 120.7
C5 C6 H6 120.7
N3 C7 N1 129.8(2)
N3 C7 O1 118.40(19)
N1 C7 O1 111.74(18)
N2 C8 N1 126.0(2)
N2 C8 N5 117.2(2)
N1 C8 N5 116.8(2)
N4 C9 N2 117.6(2)
N4 C9 N3 117.40(19)
N2 C9 N3 125.0(2)
N4 C10 C11 109.4(3)
N4 C10 H10A 109.8
C11 C10 H10A 109.8
N4 C10 H10B 109.8
C11 C10 H10B 109.8
H10A C10 H10B 108.2
O2 C11 C10 112.6(3)
O2 C11 H11A 109.1
C10 C11 H11A 109.1
O2 C11 H11B 109.1
C10 C11 H11B 109.1
H11A C11 H11B 107.8
O2 C12 C13 111.9(3)
O2 C12 H12A 109.2
C13 C12 H12A 109.2
O2 C12 H12B 109.2
C13 C12 H12B 109.2
H12A C12 H12B 107.9
N4 C13 C12 109.6(2)
N4 C13 H13A 109.7
C12 C13 H13A 109.7
N4 C13 H13B 109.7
C12 C13 H13B 109.7
H13A C13 H13B 108.2
C15 C14 N5 109.9(5)
C15 C14 H14A 109.7
N5 C14 H14A 109.7
C15 C14 H14B 109.7
N5 C14 H14B 109.7
H14A C14 H14B 108.2
O3 C15 C14 114.3(6)
O3 C15 H15A 108.7
C14 C15 H15A 108.7
O3 C15 H15B 108.7
C14 C15 H15B 108.7
H15A C15 H15B 107.6
C16 O3 C15 109.9(4)
O3 C16 C17 111.0(5)
O3 C16 H16A 109.4
C17 C16 H16A 109.4
O3 C16 H16B 109.4
C17 C16 H16B 109.4
H16A C16 H16B 108.0
C16 C17 N5 108.0(6)
C16 C17 H17A 110.1
N5 C17 H17A 110.1
C16 C17 H17B 110.1
N5 C17 H17B 110.1
H17A C17 H17B 108.4
N5 C14A C15A 102(2)
N5 C14A H14C 111.5
C15A C14A H14C 111.5
N5 C14A H14D 111.5
C15A C14A H14D 111.5
H14C C14A H14D 109.3
O3A C15A C14A 114.1(18)
O3A C15A H15C 108.7
C14A C15A H15C 108.7
O3A C15A H15D 108.7
C14A C15A H15D 108.7
H15C C15A H15D 107.6
C16A O3A C15A 112.2(12)
O3A C16A C17A 118.2(19)
O3A C16A H16C 107.7
C17A C16A H16C 107.7
O3A C16A H16D 107.7
C17A C16A H16D 107.7
H16C C16A H16D 107.1
N5 C17A C16A 98.9(19)
N5 C17A H17C 112.0
C16A C17A H17C 112.0
N5 C17A H17D 112.0
C16A C17A H17D 112.0
H17C C17A H17D 109.7

loop_
_geom_bond_atom_site_label_1
_geom_bond_atom_site_label_2
_geom_bond_distance
O1 C7 1.358(3)
O1 C1 1.397(3)
O2 C11 1.415(3)
O2 C12 1.418(3)
N1 C7 1.315(3)
N1 C8 1.340(3)
N2 C8 1.334(3)
N2 C9 1.339(3)
N3 C7 1.307(3)
N3 C9 1.356(3)
N4 C9 1.333(3)
N4 C10 1.457(3)
N4 C13 1.463(3)
N5 C8 1.352(3)
N5 C17A 1.45(3)
N5 C14A 1.45(3)
N5 C14 1.460(9)
N5 C17 1.485(9)
C1 C2 1.357(4)
C1 C6 1.368(4)
C2 C3 1.381(4)
C2 H2 0.9300
C3 C4 1.351(5)
C3 H3 0.9300
C4 C5 1.357(5)
C4 H4 0.9300
C5 C6 1.378(4)
C5 H5 0.9300
C6 H6 0.9300
C10 C11 1.483(4)
C10 H10A 0.9700
C10 H10B 0.9700
C11 H11A 0.9700
C11 H11B 0.9700
C12 C13 1.481(4)
C12 H12A 0.9700
C12 H12B 0.9700
C13 H13A 0.9700
C13 H13B 0.9700
C14 C15 1.420(11)
C14 H14A 0.9700
C14 H14B 0.9700
C15 O3 1.407(7)
C15 H15A 0.9700
C15 H15B 0.9700
O3 C16 1.401(7)
C16 C17 1.463(11)
C16 H16A 0.9700
C16 H16B 0.9700
C17 H17A 0.9700
C17 H17B 0.9700
C14A C15A 1.50(3)
C14A H14C 0.9700
C14A H14D 0.9700
C15A O3A 1.415(19)
C15A H15C 0.9700
C15A H15D 0.9700
O3A C16A 1.389(17)
C16A C17A 1.49(3)
C16A H16C 0.9700
C16A H16D 0.9700
C17A H17C 0.9700
C17A H17D 0.9700

loop_
_geom_hbond_atom_site_label_D
_geom_hbond_atom_site_label_H
_geom_hbond_atom_site_label_A
_geom_hbond_distance_DH
_geom_hbond_distance_HA
_geom_hbond_distance_DA
_geom_hbond_angle_DHA
_geom_hbond_publ_flag
C10 H10B N2 0.97 2.33 2.755(3) 106 y
C13 H13A N3 0.97 2.34 2.764(3) 106 y
C14 H14B N1 0.97 2.39 2.784(9) 104 y
C17 H17A N2 0.97 2.39 2.789(9) 104 y

loop_
_geom_torsion_atom_site_label_1
_geom_torsion_atom_site_label_2
_geom_torsion_atom_site_label_3
_geom_torsion_atom_site_label_4
_geom_torsion
C7 O1 C1 C2 80.8(3)
C7 O1 C1 C6 -104.8(3)
C6 C1 C2 C3 0.2(4)
O1 C1 C2 C3 174.4(2)
C1 C2 C3 C4 0.4(5)
C2 C3 C4 C5 -0.9(5)
C3 C4 C5 C6 0.7(5)
C2 C1 C6 C5 -0.4(4)
O1 C1 C6 C5 -174.7(3)
C4 C5 C6 C1 -0.1(5)
C9 N3 C7 N1 2.3(4)
C9 N3 C7 O1 -179.0(3)
C8 N1 C7 N3 -1.8(5)
C8 N1 C7 O1 179.4(2)
C1 O1 C7 N3 6.1(4)
C1 O1 C7 N1 -174.9(3)
C9 N2 C8 N1 2.6(4)
C9 N2 C8 N5 -177.5(3)
C7 N1 C8 N2 -0.9(4)
C7 N1 C8 N5 179.1(3)
C17A N5 C8 N2 -15.7(17)
C14A N5 C8 N2 -171.2(19)
C14 N5 C8 N2 173.0(7)
C17 N5 C8 N2 10.1(7)
C17A N5 C8 N1 164.2(16)
C14A N5 C8 N1 8.8(19)
C14 N5 C8 N1 -7.1(7)
C17 N5 C8 N1 -169.9(5)
C10 N4 C9 N2 2.0(5)
C13 N4 C9 N2 178.9(3)
C10 N4 C9 N3 -177.9(3)
C13 N4 C9 N3 -1.0(5)
C8 N2 C9 N4 178.1(3)
C8 N2 C9 N3 -1.9(4)
C7 N3 C9 N4 179.8(3)
C7 N3 C9 N2 -0.2(4)
C9 N4 C10 C11 -131.2(3)
C13 N4 C10 C11 51.6(4)
C12 O2 C11 C10 60.2(4)
N4 C10 C11 O2 -55.6(4)
C11 O2 C12 C13 -60.3(4)
C9 N4 C13 C12 130.6(3)
C10 N4 C13 C12 -52.2(4)
O2 C12 C13 N4 56.2(4)
C8 N5 C14 C15 141.3(6)
C17A N5 C14 C15 -30(2)
C14A N5 C14 C15 81(6)
C17 N5 C14 C15 -53.9(11)
N5 C14 C15 O3 54.9(11)
C14 C15 O3 C16 -57.8(9)
C15 O3 C16 C17 59.7(8)
O3 C16 C17 N5 -59.9(8)
C8 N5 C17 C16 -138.5(5)
C17A N5 C17 C16 -58(3)
C14A N5 C17 C16 43(2)
C14 N5 C17 C16 56.5(9)
C8 N5 C14A C15A -144.3(15)
C17A N5 C14A C15A 62(3)
C14 N5 C14A C15A -17(4)
C17 N5 C14A C15A 34(3)
N5 C14A C15A O3A -52(3)
C14A C15A O3A C16A 53(3)
C15A O3A C16A C17A -55(3)
C8 N5 C17A C16A 146.4(17)
C14A N5 C17A C16A -60(4)
C14 N5 C17A C16A -42(3)
C17 N5 C17A C16A 34(2)
O3A C16A C17A N5 52(3)
